data_1532812
loop_
_publ_author_name
'Okonska-Kozlowska, I.'
'Szamocka, K.'
'Malicka, E.'
'Heimann, J.'
'Gron, T.'
'Mydlarz, T.'
'Gilewski, A.'
'Waskowska, A.'

_publ_section_title
;
 The crystal structure and properties of Ga2 Cr1.33 Se5, a new layered
 semiconductor
;
_journal_name_full 'Journal of Alloys Compd.'
_journal_page_first 21
_journal_page_last 27
_journal_volume 366
_journal_year 2004
_chemical_formula_sum 'Cr1.33 Ga2 Se5'
_chemical_name_systematic 'Ga2 Cr1.33 Se5'
_space_group_IT_number 146
_symmetry_space_group_name_Hall 'R 3'
_symmetry_space_group_name_H-M 'R 3 :H'
_cell_angle_alpha 90
_cell_angle_beta 90
_cell_angle_gamma 120
_cell_formula_units_Z 3
_cell_length_a 3.781
_cell_length_b 3.781
_cell_length_c 46.807
_cell_volume 579.502
_citation_journal_id_ASTM JALCEU
_cod_data_source_file Okonska-Kozlowska_JALCEU_2004_1385.cif
_cod_data_source_block Cr1.33Ga2Se5
_cod_original_cell_volume 579.5018
_cod_database_code 1532812

loop_
_symmetry_equiv_pos_as_xyz
x,y,z
-y,x-y,z
-x+y,-x,z
x+2/3,y+1/3,z+1/3
-y+2/3,x-y+1/3,z+1/3
-x+y+2/3,-x+1/3,z+1/3
x+1/3,y+2/3,z+2/3
-y+1/3,x-y+2/3,z+2/3
-x+y+1/3,-x+2/3,z+2/3

loop_
_atom_site_label
_atom_site_type_symbol
_atom_site_fract_x
_atom_site_fract_y
_atom_site_fract_z
_atom_site_occupancy
_atom_site_U_iso_or_equiv
Cr2 Cr+3 0 0 0.3018 0.667 0.0
Ga1 Ga+3 0.6667 0.3333 0.0255 0.667 0.0
Se4 Se-2 0.6667 0.3333 0.1986 1 0.0
Se5 Se-2 0.3333 0.6667 0.2718 1 0.0
Cr1 Cr+3 0.3333 0.6667 0.1043 0.667 0.0
Se2 Se-2 0.6667 0.3333 0.0762 1 0.0
Se1 Se-2 0 0 0.0029 1 0.0
Ga3 Ga+3 0.6667 0.3333 0.248 0.667 0.0
Ga2 Ga+3 0 0 0.1844 0.667 0.0
Se3 Se-2 0 0 0.1327 1 0.0
